data_7127843
loop_
_publ_author_name
'Geng, Lin'
'Li, Qiao-Hong'
'Wang, San-Tai'
'Liu, Ya-Jie'
'Fang, Wei-Hui'
'Zhang, Jian'

_publ_section_title
;
 Aluminium nanorings: configuration deformation and structural
 transformation.
;
_journal_issue 16
_journal_name_full 'Chemical communications (Cambridge, England)'
_journal_page_first 2085
_journal_page_last 2088
_journal_paper_doi 10.1039/d0cc07513b
_journal_volume 57
_journal_year 2021
_chemical_formula_moiety 'C56 H92 Al10 F2 O48'
_chemical_formula_sum 'C56 H92 Al10 F0.5 O50'
_chemical_formula_weight 1844.59
_space_group_crystal_system monoclinic
_space_group_IT_number 5
_space_group_name_Hall 'C 2y'
_space_group_name_H-M_alt 'C 1 2 1'
_atom_sites_solution_hydrogens mixed
_audit_creation_date 2021-01-07
_audit_creation_method
;
Olex2 1.5-dev
(compiled 2020.12.01 svn.rb'be22f01f' for OlexSys, GUI svn.r6224)
;
_audit_update_record
;
2021-01-20 deposited with the CCDC.	2021-01-20 downloaded from the CCDC.
;
_cell_angle_alpha 90
_cell_angle_beta 111.372(4)
_cell_angle_gamma 90
_cell_formula_units_Z 2
_cell_length_a 19.8191(6)
_cell_length_b 16.1753(4)
_cell_length_c 15.5044(5)
_cell_measurement_reflns_used 8754
_cell_measurement_temperature 101.2(7)
_cell_measurement_theta_max 60.0670
_cell_measurement_theta_min 2.6750
_cell_volume 4628.6(3)
_computing_cell_refinement 'CrysAlisPro 1.171.40.59a (Rigaku OD, 2019)'
_computing_data_collection 'CrysAlisPro 1.171.40.59a (Rigaku OD, 2019)'
_computing_data_reduction 'CrysAlisPro 1.171.40.59a (Rigaku OD, 2019)'
_computing_molecular_graphics 'Olex2 1.5-dev (Dolomanov et al., 2009)'
_computing_publication_material 'Olex2 1.5-dev (Dolomanov et al., 2009)'
_computing_structure_refinement 'SHELXL 2018/3 (Sheldrick, 2015)'
_computing_structure_solution 'SHELXT 2018/2 (Sheldrick, 2018)'
_diffrn_ambient_temperature 101.2(7)
_diffrn_detector_area_resol_mean 10.0000
_diffrn_detector_type HyPix
_diffrn_measured_fraction_theta_full 1.000
_diffrn_measured_fraction_theta_max 1.000
_diffrn_measurement_details
;
List of Runs (angles in degrees, time in seconds):

  # Type    Start    End  Width  t~exp~   \w     \q     \k     \f   Frames
#--------------------------------------------------------------------------
  1  \w     -4.00  62.50   0.70    0.30    --   -1.25  49.00 -12.00   95
  2  \w     21.00  46.90   0.70    0.30    --   -1.25  57.00  90.00   37
  3  \w      1.00  35.30   0.70    4.00    --   72.65 -57.00  30.00   49
  4  \w     37.00  65.00   0.70    4.00    --   72.65 -57.00  30.00   40
  5  \w      0.00  26.60   0.70    4.00    --   72.65 -19.00 -90.00   38
  6  \w      3.00  28.20   0.70    4.00    --   72.65 -49.00-159.00   36
  7  \w    -21.00  11.90   0.70    0.30    --   -1.25 -49.00-159.00   47
  8  \w    -69.00 -25.60   0.70    0.30    --   -1.25 -49.00-159.00   62
  9  \w    -51.00  -2.00   0.70    4.00    --  -75.15  49.00 -12.00   70
 10  \w    -43.00 -16.40   0.70    4.00    --  -75.15  38.00  60.00   38
 11  \w    -27.00  -1.80   0.70    4.00    --  -75.15  19.00  90.00   36
 12  \w    -27.00  -0.40   0.70    4.00    --  -75.15  19.00 150.00   38
 13  \w    -27.00  -0.40   0.70    4.00    --  -75.15  19.00 120.00   38
 14  \w    -36.00  -5.90   0.70    4.00    --  -75.15  38.00 150.00   43
 15  \w    -65.00 -11.80   0.70    4.00    --  -75.15  57.00 -60.00   76
 16  \w    -39.00  -5.40   0.70    4.00    --  -75.15  38.00 -60.00   48
 17  \w    -42.30  -1.00   0.70    4.00    --  -75.15  38.00-180.00   59
 18  \w    -27.00  -1.80   0.70    4.00    --  -75.15  19.00-180.00   36
 19  \w   -148.00 -62.60   0.70    4.00    --  -75.15 -49.00-159.00  122
 20  \w     81.00 115.30   0.70    4.00    --   72.65 125.00-150.00   49
 21  \w    120.00 144.50   0.70    4.00    --   72.65 125.00-150.00   35
 22  \w     75.00 113.50   0.70    4.00    --   72.65  49.00 -12.00   55
 23  \w      5.00  62.40   0.70    4.00    --   72.65 -57.00  60.00   82
;
_diffrn_measurement_device 'four-circle diffractometer'
_diffrn_measurement_device_type 'ROD, Synergy Custom system, HyPix'
_diffrn_measurement_method '\w scans'
_diffrn_radiation_type GaK\a
_diffrn_radiation_wavelength 1.3405
_diffrn_reflns_av_unetI/netI 0.0506
_diffrn_reflns_Laue_measured_fraction_full 1.000
_diffrn_reflns_Laue_measured_fraction_max 1.000
_diffrn_reflns_limit_h_max 22
_diffrn_reflns_limit_h_min -23
_diffrn_reflns_limit_k_max 14
_diffrn_reflns_limit_k_min -19
_diffrn_reflns_limit_l_max 18
_diffrn_reflns_limit_l_min 0
_diffrn_reflns_number 6857
_diffrn_reflns_point_group_measured_fraction_full 0.807
_diffrn_reflns_point_group_measured_fraction_max 0.806
_diffrn_reflns_theta_full 53.543
_diffrn_reflns_theta_max 53.846
_diffrn_reflns_theta_min 2.661
_exptl_absorpt_coefficient_mu 1.185
_exptl_absorpt_correction_T_max 1.00000
_exptl_absorpt_correction_T_min 0.80087
_exptl_absorpt_correction_type multi-scan
_exptl_absorpt_process_details
;
CrysAlisPro 1.171.40.59a (Rigaku Oxford Diffraction, 2019)
Empirical absorption correction using spherical harmonics,
 implemented in SCALE3 ABSPACK scaling algorithm.
;
_exptl_crystal_colour 'clear light colourless'
_exptl_crystal_density_diffrn 1.324
_exptl_crystal_description 'clear light colourless'
_exptl_crystal_F_000 1925
_exptl_crystal_size_max 0.08
_exptl_crystal_size_mid 0.08
_exptl_crystal_size_min 0.06
_refine_diff_density_max 0.463
_refine_diff_density_min -0.304
_refine_diff_density_rms 0.068
_refine_ls_abs_structure_details
;
 Flack x determined using 2049 quotients [(I+)-(I-)]/[(I+)+(I-)]
 (Parsons, Flack and Wagner, Acta Cryst. B69 (2013) 249-259).
;
_refine_ls_abs_structure_Flack 0.22(3)
_refine_ls_extinction_method none
_refine_ls_goodness_of_fit_ref 1.004
_refine_ls_hydrogen_treatment constr
_refine_ls_matrix_type full
_refine_ls_number_parameters 530
_refine_ls_number_reflns 6857
_refine_ls_number_restraints 22
_refine_ls_restrained_S_all 1.003
_refine_ls_R_factor_all 0.0472
_refine_ls_R_factor_gt 0.0433
_refine_ls_shift/su_max 0.002
_refine_ls_shift/su_mean 0.000
_refine_ls_structure_factor_coef Fsqd
_refine_ls_weighting_details 'w=1/[\s^2^(Fo^2^)+(0.0602P)^2^+6.7531P] where P=(Fo^2^+2Fc^2^)/3'
_refine_ls_weighting_scheme calc
_refine_ls_wR_factor_gt 0.1124
_refine_ls_wR_factor_ref 0.1143
_reflns_Friedel_coverage 0.553
_reflns_Friedel_fraction_full 0.599
_reflns_Friedel_fraction_max 0.597
_reflns_number_gt 6405
_reflns_number_total 6857
_reflns_threshold_expression 'I > 2\s(I)'
_cod_data_source_file d0cc07513b2.cif
_cod_data_source_block AlOC-38
_cod_depositor_comments 'Adding full bibliography for 7127841--7127847.cif.'
_cod_original_formula_sum 'C56 H92 Al10 F0.50 O50'
_cod_database_code 7127843
_shelx_shelxl_version_number 2018/3
_shelx_space_group_comment
;
The symmetry employed for this shelxl refinement is uniquely defined
by the following loop, which should always be used as a source of
symmetry information in preference to the above space-group names.
They are only intended as comments.
;
_shelx_estimated_absorpt_t_max 0.891
_shelx_estimated_absorpt_t_min 0.891
_olex2_refinement_description
;
1. Twinned data refinement
 Scales: 0.773(4)
 0.227(4)
2. Fixed Uiso
 At 1.2 times of:
  All C(H) groups, All C(H,H) groups
 At 1.5 times of:
  All C(H,H,H) groups
3. Uiso/Uaniso restraints and constraints
O41 \\sim F27: within 3A with sigma of 0.01 and sigma for terminal atoms of
0.02 within 3A
O45: within 3.8A with sigma of 0.01 and sigma for terminal atoms of 0.02 within
3.8A
O37: within 6.5A with sigma of 0.01 and sigma for terminal atoms of 0.02 within
6.5A
C37: within 5A with sigma of 0.01 and sigma for terminal atoms of 0.02 within 5A
C41: within 5.5A with sigma of 0.01 and sigma for terminal atoms of 0.02 within
5.5A
Uanis(F27) \\sim Ueq: with sigma of 0.01 and sigma for terminal atoms of 0.02
Uanis(F26) \\sim Ueq: with sigma of 0.01 and sigma for terminal atoms of 0.02
Uanis(O37) = Uanis(F26)
4. Rigid body (RIGU) restrains
 Al10, F27
 with sigma for 1-2 distances of 0.01 and sigma for 1-3 distances of 0.01
5.a Riding coordinates:
 C47(H47A,H47B,H47C)
5.b Ternary CH refined with riding coordinates:
 C33(H33), C36(H36)
5.c Secondary CH2 refined with riding coordinates:
 C40(H40A,H40B), C43(H43A,H43B), C44(H44A,H44B), C45(H45A,H45B)
5.d Idealised Me refined as rotating group:
 C39(H39A,H39B,H39C), C49(H49A,H49B,H49C), C50(H50A,H50B,H50C), C51(H51A,H51B,
 H51C), C52(H52A,H52B,H52C), C53(H53A,H53B,H53C), C54(H54A,H54B,H54C), C55(H55A,
 H55B,H55C), C56(H56A,H56B,H56C), C57(H57A,H57B,H57C), C58(H58A,H58B,H58C)
;
_platon_squeeze_void_probe_radius 1.20
_olex2_submission_special_instructions 'No special instructions were received'
_oxdiff_exptl_absorpt_empirical_details
;
Empirical correction (ABSPACK) includes:
- Absorption correction using spherical harmonics
- Frame scaling
;

loop_
_space_group_symop_operation_xyz
'x, y, z'
'-x, y, -z'
'x+1/2, y+1/2, z'
'-x+1/2, y+1/2, -z'

loop_
_atom_site_label
_atom_site_type_symbol
_atom_site_fract_x
_atom_site_fract_y
_atom_site_fract_z
_atom_site_U_iso_or_equiv
_atom_site_adp_type
_atom_site_occupancy
_atom_site_site_symmetry_order
_atom_site_calc_flag
_atom_site_refinement_flags_posn
_atom_site_refinement_flags_adp
_atom_site_refinement_flags_occupancy
_atom_site_disorder_assembly
_atom_site_disorder_group
Al6 Al 0.39394(8) 0.43755(10) 0.65945(9) 0.0196(3) Uani 1 1 d . . . . .
Al7 Al 0.41985(8) 0.73365(10) 0.91321(10) 0.0217(3) Uani 1 1 d . . . . .
Al8 Al 0.50432(8) 0.28117(10) 0.74555(10) 0.0195(3) Uani 1 1 d . . . . .
Al9 Al 0.33882(8) 0.59795(10) 0.74788(10) 0.0211(3) Uani 1 1 d . . . . .
Al10 Al 0.52452(8) 0.14214(10) 0.90780(10) 0.0218(3) Uani 1 1 d . . . . .
F26 F 0.500000 0.6866(3) 1.000000 0.0243(6) Uani 1 2 d S TU P . .
F27 F 0.500000 0.1889(3) 1.000000 0.0224(9) Uani 1 2 d S TU P . .
O28 O 0.48124(19) 0.4666(2) 0.6447(2) 0.0234(8) Uani 1 1 d . . . . .
O29 O 0.46752(18) 0.2160(2) 0.8197(2) 0.0198(7) Uani 1 1 d . . . . .
O30 O 0.43888(17) 0.3606(2) 0.7522(2) 0.0184(7) Uani 1 1 d . . . . .
O31 O 0.41978(18) 0.6615(2) 0.8197(2) 0.0228(8) Uani 1 1 d . . . . .
O32 O 0.58088(19) 0.3237(2) 0.8520(2) 0.0227(8) Uani 1 1 d . . . . .
O33 O 0.40614(17) 0.5175(2) 0.7506(2) 0.0197(7) Uani 1 1 d . . . . .
O34 O 0.36134(18) 0.6624(2) 0.9544(2) 0.0230(8) Uani 1 1 d . . . . .
O35 O 0.5534(2) 0.0893(2) 0.8201(2) 0.0288(8) Uani 1 1 d . . . . .
O36 O 0.54392(18) 0.3489(2) 0.6755(2) 0.0226(8) Uani 1 1 d . . . . .
O37 O 0.58646(18) 0.8081(2) 0.9954(2) 0.0243(6) Uani 1 1 d . . . . .
O38 O 0.30141(18) 0.4082(2) 0.6558(2) 0.0257(8) Uani 1 1 d . . . . .
O39 O 0.37871(19) 0.3549(2) 0.5648(2) 0.0274(8) Uani 1 1 d . . . . .
O40 O 0.56615(19) 0.1970(2) 0.7366(2) 0.0251(8) Uani 1 1 d . . . . .
O41 O 0.4453(2) 0.0684(2) 0.8796(2) 0.0285(8) Uani 1 1 d . U . . .
O42 O 0.33745(19) 0.7865(2) 0.8332(2) 0.0285(8) Uani 1 1 d . . . . .
O43 O 0.4153(2) 0.0661(2) 1.0058(2) 0.0304(9) Uani 1 1 d . . . . .
O44 O 0.27350(18) 0.6837(2) 0.7444(2) 0.0265(8) Uani 1 1 d . . . . .
O45 O 0.4786(2) 0.8083(2) 0.8787(2) 0.0283(8) Uani 1 1 d . . . . .
O46 O 0.33559(18) 0.6361(2) 0.6306(2) 0.0257(8) Uani 1 1 d . . . . .
O47 O 0.43668(18) 0.2396(2) 0.6320(2) 0.0237(8) Uani 1 1 d . . . . .
O48 O 0.3496(2) 0.5171(2) 0.5638(2) 0.0282(9) Uani 1 1 d . . . . .
O49 O 0.32639(19) 0.5552(2) 0.8565(2) 0.0255(8) Uani 1 1 d . . . . .
O50 O 0.60737(18) 0.2127(2) 0.9444(2) 0.0235(8) Uani 1 1 d . . . . .
O51 O 0.25798(19) 0.5288(2) 0.6830(3) 0.0277(8) Uani 1 1 d . . . . .
C31 C 0.5338(3) 0.4230(3) 0.6469(3) 0.0228(11) Uani 1 1 d . . . . .
C32 C 0.2790(3) 0.7565(3) 0.7751(3) 0.0235(11) Uani 1 1 d . . . . .
C33 C 0.4870(3) 0.6257(4) 0.8211(3) 0.0240(11) Uani 1 1 d . . . . .
H33 H 0.525544 0.640919 0.879472 0.029 Uiso 1 1 calc R U . . .
C34 C 0.2509(3) 0.4542(4) 0.6574(4) 0.0294(13) Uani 1 1 d . . . . .
C35 C 0.5735(3) 0.1217(3) 0.7586(4) 0.0256(11) Uani 1 1 d . . . . .
C36 C 0.4031(3) 0.2513(3) 0.8270(3) 0.0222(11) Uani 1 1 d . . . . .
H36 H 0.400916 0.235552 0.886993 0.027 Uiso 1 1 calc R U . . .
C37 C 0.5443(3) 0.8298(3) 0.9165(4) 0.0248(11) Uani 1 1 d . . . . .
C38 C 0.3917(3) 0.2780(4) 0.5652(3) 0.0260(12) Uani 1 1 d . . . . .
C39 C 0.5873(3) 0.4594(4) 0.6101(4) 0.0273(12) Uani 1 1 d . . . . .
H39A H 0.569192 0.511261 0.580547 0.041 Uiso 1 1 calc R U . . .
H39B H 0.594332 0.422193 0.565922 0.041 Uiso 1 1 calc R U . . .
H39C H 0.632568 0.468200 0.660207 0.041 Uiso 1 1 calc R U . . .
C40 C 0.4137(3) 0.3435(3) 0.8261(3) 0.0228(11) Uani 1 1 d . . . . .
H40A H 0.368289 0.371920 0.815784 0.027 Uiso 1 1 calc R U . . .
H40B H 0.448966 0.361745 0.884811 0.027 Uiso 1 1 calc R U . . .
C41 C 0.3371(3) 0.5931(4) 0.5630(4) 0.0306(13) Uani 1 1 d . . . . .
C42 C 0.4059(3) 0.0458(3) 0.9239(4) 0.0267(12) Uani 1 1 d . . . . .
C43 C 0.3350(3) 0.2187(4) 0.7498(4) 0.0336(14) Uani 1 1 d . . . . .
H43A H 0.327962 0.248725 0.693053 0.040 Uiso 1 1 calc R U . . .
H43B H 0.341687 0.160779 0.738868 0.040 Uiso 1 1 calc R U . . .
C44 C 0.4757(3) 0.5345(3) 0.8207(3) 0.0224(11) Uani 1 1 d . . . . .
H44A H 0.513537 0.505738 0.806975 0.027 Uiso 1 1 calc R U . . .
H44B H 0.476695 0.516205 0.880791 0.027 Uiso 1 1 calc R U . . .
C45 C 0.5072(3) 0.6583(4) 0.7407(4) 0.0333(13) Uani 1 1 d . . . . .
H45A H 0.478930 0.629335 0.684314 0.040 Uiso 1 1 calc R U . . .
H45B H 0.495311 0.716567 0.731626 0.040 Uiso 1 1 calc R U . . .
C46 C 0.6206(3) 0.2834(4) 0.9210(4) 0.0273(12) Uani 1 1 d . . . . .
C47 C 0.3434(3) -0.0097(4) 0.8742(4) 0.0344(13) Uani 1 1 d . . . . .
H47A H 0.337626 -0.012742 0.810120 0.052 Uiso 1 1 d R U . . .
H47B H 0.299886 0.011788 0.879450 0.052 Uiso 1 1 d R U . . .
H47C H 0.352886 -0.063892 0.901160 0.052 Uiso 1 1 d R U . . .
C48 C 0.3306(3) 0.5937(4) 0.9288(4) 0.0296(12) Uani 1 1 d . . . . .
C49 C 0.5738(3) 0.8847(4) 0.8615(4) 0.0332(13) Uani 1 1 d . . . . .
H49A H 0.552920 0.938812 0.857151 0.050 Uiso 1 1 calc R U . . .
H49B H 0.562099 0.862219 0.800444 0.050 Uiso 1 1 calc R U . . .
H49C H 0.625515 0.888496 0.891413 0.050 Uiso 1 1 calc R U . . .
C50 C 0.6905(4) 0.3231(4) 0.9813(5) 0.0482(18) Uani 1 1 d . . . . .
H50A H 0.699913 0.370618 0.950360 0.072 Uiso 1 1 calc R U . . .
H50B H 0.729431 0.284115 0.993171 0.072 Uiso 1 1 calc R U . . .
H50C H 0.686920 0.339748 1.038897 0.072 Uiso 1 1 calc R U . . .
C51 C 0.3549(4) 0.2297(4) 0.4792(4) 0.0480(17) Uani 1 1 d . . . . .
H51A H 0.304742 0.245145 0.453316 0.072 Uiso 1 1 calc R U . . .
H51B H 0.358794 0.171787 0.493541 0.072 Uiso 1 1 calc R U . . .
H51C H 0.377510 0.241131 0.435226 0.072 Uiso 1 1 calc R U . . .
C52 C 0.6072(4) 0.0668(4) 0.7098(5) 0.0502(19) Uani 1 1 d . . . . .
H52A H 0.654321 0.087597 0.716808 0.075 Uiso 1 1 calc R U . . .
H52B H 0.577427 0.064826 0.645202 0.075 Uiso 1 1 calc R U . . .
H52C H 0.611914 0.012173 0.735569 0.075 Uiso 1 1 calc R U . . .
C53 C 0.5872(3) 0.6467(5) 0.7588(4) 0.0439(16) Uani 1 1 d . . . . .
H53A H 0.615320 0.678652 0.811924 0.066 Uiso 1 1 calc R U . . .
H53B H 0.597253 0.664907 0.705757 0.066 Uiso 1 1 calc R U . . .
H53C H 0.599584 0.589339 0.770091 0.066 Uiso 1 1 calc R U . . .
C54 C 0.2161(3) 0.8124(4) 0.7422(4) 0.0385(15) Uani 1 1 d . . . . .
H54A H 0.220394 0.853441 0.788670 0.058 Uiso 1 1 calc R U . . .
H54B H 0.172459 0.781199 0.730461 0.058 Uiso 1 1 calc R U . . .
H54C H 0.214494 0.839039 0.686180 0.058 Uiso 1 1 calc R U . . .
C55 C 0.1766(3) 0.4161(5) 0.6270(5) 0.053(2) Uani 1 1 d . . . . .
H55A H 0.177566 0.362770 0.600253 0.079 Uiso 1 1 calc R U . . .
H55B H 0.142615 0.451080 0.581833 0.079 Uiso 1 1 calc R U . . .
H55C H 0.162319 0.410019 0.679547 0.079 Uiso 1 1 calc R U . . .
C56 C 0.2673(3) 0.2282(5) 0.7748(4) 0.0419(16) Uani 1 1 d . . . . .
H56A H 0.226155 0.205540 0.726140 0.063 Uiso 1 1 calc R U . . .
H56B H 0.259037 0.285785 0.782480 0.063 Uiso 1 1 calc R U . . .
H56C H 0.274411 0.199359 0.831579 0.063 Uiso 1 1 calc R U . . .
C57 C 0.3227(4) 0.6393(5) 0.4735(4) 0.0525(19) Uani 1 1 d . . . . .
H57A H 0.290834 0.684900 0.469846 0.079 Uiso 1 1 calc R U . . .
H57B H 0.300621 0.602691 0.422137 0.079 Uiso 1 1 calc R U . . .
H57C H 0.367643 0.659657 0.471420 0.079 Uiso 1 1 calc R U . . .
C58 C 0.2938(5) 0.5553(5) 0.9880(5) 0.057(2) Uani 1 1 d . . . . .
H58A H 0.329494 0.530367 1.041481 0.086 Uiso 1 1 calc R U . . .
H58B H 0.260400 0.513807 0.953078 0.086 Uiso 1 1 calc R U . . .
H58C H 0.268093 0.597135 1.007478 0.086 Uiso 1 1 calc R U . . .

loop_
_atom_site_aniso_label
_atom_site_aniso_U_11
_atom_site_aniso_U_22
_atom_site_aniso_U_33
_atom_site_aniso_U_23
_atom_site_aniso_U_13
_atom_site_aniso_U_12
Al6 0.0237(7) 0.0190(8) 0.0181(6) 0.0012(6) 0.0100(6) 0.0060(6)
Al7 0.0235(7) 0.0169(8) 0.0231(7) -0.0018(6) 0.0067(6) 0.0012(6)
Al8 0.0235(7) 0.0176(8) 0.0207(7) 0.0020(6) 0.0118(6) 0.0029(6)
Al9 0.0216(7) 0.0193(8) 0.0228(7) -0.0038(6) 0.0088(6) 0.0026(6)
Al10 0.0327(8) 0.0135(8) 0.0224(7) 0.0010(6) 0.0139(6) 0.0006(6)
F26 0.0262(13) 0.0167(16) 0.0287(14) 0.000 0.0084(11) 0.000
F27 0.033(2) 0.014(2) 0.0220(19) 0.000 0.0128(17) 0.000
O28 0.0310(18) 0.018(2) 0.0253(17) 0.0070(14) 0.0152(15) 0.0076(15)
O29 0.0240(16) 0.0168(19) 0.0216(16) -0.0022(14) 0.0118(14) 0.0007(14)
O30 0.0228(16) 0.018(2) 0.0173(16) -0.0005(13) 0.0113(13) 0.0044(14)
O31 0.0223(16) 0.024(2) 0.0220(17) -0.0025(15) 0.0076(14) -0.0020(15)
O32 0.0292(18) 0.014(2) 0.0237(17) 0.0022(14) 0.0083(15) 0.0020(15)
O33 0.0206(16) 0.017(2) 0.0212(16) -0.0019(14) 0.0079(13) 0.0017(14)
O34 0.0285(17) 0.018(2) 0.0250(17) -0.0042(14) 0.0131(14) 0.0017(15)
O35 0.043(2) 0.019(2) 0.0307(19) 0.0004(15) 0.0210(17) 0.0029(17)
O36 0.0268(17) 0.022(2) 0.0235(18) 0.0052(15) 0.0141(14) 0.0039(15)
O37 0.0262(13) 0.0167(16) 0.0287(14) 0.000 0.0084(11) 0.000
O38 0.0227(17) 0.027(2) 0.0257(18) -0.0057(15) 0.0069(14) -0.0001(16)
O39 0.0332(19) 0.025(2) 0.0234(18) -0.0020(15) 0.0102(15) 0.0089(17)
O40 0.0320(19) 0.018(2) 0.0307(19) 0.0029(15) 0.0175(16) 0.0054(16)
O41 0.047(2) 0.017(2) 0.0281(18) -0.0016(15) 0.0207(17) -0.0031(17)
O42 0.0284(18) 0.022(2) 0.0285(19) -0.0017(16) 0.0029(15) 0.0030(16)
O43 0.051(2) 0.018(2) 0.0283(19) -0.0035(16) 0.0210(18) -0.0048(18)
O44 0.0223(17) 0.023(2) 0.0325(19) -0.0098(16) 0.0087(15) 0.0039(15)
O45 0.036(2) 0.019(2) 0.0236(17) 0.0037(15) 0.0026(16) -0.0034(16)
O46 0.0275(18) 0.026(2) 0.0228(17) 0.0002(15) 0.0078(14) 0.0087(16)
O47 0.0328(18) 0.021(2) 0.0205(17) -0.0006(15) 0.0129(15) 0.0037(16)
O48 0.037(2) 0.027(2) 0.0208(18) 0.0001(15) 0.0112(15) 0.0117(17)
O49 0.0306(19) 0.020(2) 0.0284(18) -0.0062(16) 0.0143(15) -0.0016(15)
O50 0.0269(17) 0.020(2) 0.0253(18) 0.0047(14) 0.0113(15) -0.0024(15)
O51 0.0251(17) 0.023(2) 0.034(2) -0.0098(16) 0.0096(15) 0.0015(16)
C31 0.031(3) 0.019(3) 0.019(2) 0.005(2) 0.009(2) 0.004(2)
C32 0.020(2) 0.027(3) 0.027(3) 0.000(2) 0.013(2) -0.002(2)
C33 0.016(2) 0.031(3) 0.024(2) -0.001(2) 0.0064(19) 0.002(2)
C34 0.024(3) 0.033(4) 0.030(3) -0.008(2) 0.007(2) 0.000(2)
C35 0.031(3) 0.018(3) 0.033(3) -0.005(2) 0.017(2) 0.000(2)
C36 0.021(2) 0.028(3) 0.020(2) -0.001(2) 0.0098(19) -0.002(2)
C37 0.032(3) 0.012(3) 0.030(3) 0.000(2) 0.010(2) 0.001(2)
C38 0.029(3) 0.029(3) 0.021(2) -0.006(2) 0.010(2) 0.004(2)
C39 0.032(3) 0.021(3) 0.033(3) 0.010(2) 0.017(2) 0.008(2)
C40 0.027(2) 0.026(3) 0.019(2) -0.004(2) 0.012(2) 0.001(2)
C41 0.036(3) 0.030(4) 0.027(3) 0.001(2) 0.014(2) 0.014(3)
C42 0.033(3) 0.019(3) 0.032(3) -0.003(2) 0.016(2) -0.003(2)
C43 0.030(3) 0.043(4) 0.029(3) -0.002(3) 0.012(2) -0.008(3)
C44 0.021(2) 0.027(3) 0.019(2) 0.003(2) 0.0068(19) 0.005(2)
C45 0.027(3) 0.040(4) 0.035(3) -0.006(3) 0.014(2) -0.008(3)
C46 0.035(3) 0.024(3) 0.025(3) 0.002(2) 0.014(2) 0.007(2)
C47 0.044(3) 0.027(3) 0.032(3) -0.007(2) 0.014(3) -0.011(3)
C48 0.036(3) 0.023(3) 0.033(3) 0.003(2) 0.016(2) 0.002(2)
C49 0.042(3) 0.024(3) 0.035(3) 0.005(2) 0.015(3) -0.004(3)
C50 0.051(4) 0.035(4) 0.038(3) 0.010(3) -0.008(3) -0.017(3)
C51 0.064(4) 0.035(4) 0.033(3) -0.009(3) 0.005(3) 0.003(3)
C52 0.083(5) 0.029(4) 0.066(4) 0.006(3) 0.061(4) 0.011(4)
C53 0.034(3) 0.061(5) 0.044(3) -0.001(3) 0.024(3) -0.008(3)
C54 0.031(3) 0.030(4) 0.047(3) -0.013(3) 0.005(3) 0.005(3)
C55 0.032(3) 0.051(5) 0.075(5) -0.029(4) 0.019(3) -0.011(3)
C56 0.031(3) 0.061(5) 0.036(3) -0.005(3) 0.014(3) -0.007(3)
C57 0.085(5) 0.043(4) 0.033(3) 0.015(3) 0.026(3) 0.031(4)
C58 0.104(6) 0.038(4) 0.052(4) -0.017(3) 0.055(4) -0.026(4)

loop_
_atom_type_symbol
_atom_type_description
_atom_type_scat_dispersion_real
_atom_type_scat_dispersion_imag
_atom_type_scat_source
C C 0.0147 0.0070 'International Tables Vol C Tables 4.2.6.8 and 6.1.1.4'
H H 0.0000 0.0000 'International Tables Vol C Tables 4.2.6.8 and 6.1.1.4'
Al Al 0.1763 0.1843 'International Tables Vol C Tables 4.2.6.8 and 6.1.1.4'
O O 0.0412 0.0250 'International Tables Vol C Tables 4.2.6.8 and 6.1.1.4'
F F 0.0583 0.0400 'International Tables Vol C Tables 4.2.6.8 and 6.1.1.4'

loop_
_geom_angle_atom_site_label_1
_geom_angle_atom_site_label_2
_geom_angle_atom_site_label_3
_geom_angle
_geom_angle_site_symmetry_1
_geom_angle_site_symmetry_3
_geom_angle_publ_flag
O28 Al6 O39 88.64(16) . . ?
O28 Al6 O48 85.51(16) . . ?
O30 Al6 O28 93.34(15) . . ?
O30 Al6 O38 92.34(16) . . ?
O30 Al6 O39 91.30(16) . . ?
O30 Al6 O48 178.84(17) . . ?
O33 Al6 O28 92.75(16) . . ?
O33 Al6 O30 89.14(15) . . ?
O33 Al6 O38 93.07(16) . . ?
O33 Al6 O39 178.52(17) . . ?
O33 Al6 O48 90.98(16) . . ?
O38 Al6 O28 171.93(16) . . ?
O38 Al6 O39 85.51(17) . . ?
O38 Al6 O48 88.80(17) . . ?
O48 Al6 O39 88.60(16) . . ?
F26 Al7 O31 93.78(15) . . ?
F26 Al7 O34 88.47(15) . . ?
F26 Al7 O37 89.46(15) . 2_657 ?
F26 Al7 O42 175.14(16) . . ?
F26 Al7 O45 90.83(15) . . ?
O31 Al7 O34 93.10(16) . . ?
O31 Al7 O37 176.39(17) . 2_657 ?
O31 Al7 O45 90.30(17) . . ?
O37 Al7 O34 85.40(16) 2_657 . ?
O42 Al7 O31 91.01(17) . . ?
O42 Al7 O34 90.42(17) . . ?
O42 Al7 O37 85.73(16) . 2_657 ?
O42 Al7 O45 90.00(17) . . ?
O45 Al7 O34 176.57(18) . . ?
O45 Al7 O37 91.23(17) . 2_657 ?
O29 Al8 O32 92.10(15) . . ?
O29 Al8 O36 177.65(18) . . ?
O29 Al8 O47 93.86(16) . . ?
O30 Al8 O29 85.40(15) . . ?
O30 Al8 O32 93.08(16) . . ?
O30 Al8 O36 94.33(16) . . ?
O30 Al8 O40 176.89(19) . . ?
O30 Al8 O47 91.43(15) . . ?
O36 Al8 O32 85.58(16) . . ?
O36 Al8 O47 88.48(16) . . ?
O40 Al8 O29 92.74(16) . . ?
O40 Al8 O32 89.48(17) . . ?
O40 Al8 O36 87.63(16) . . ?
O40 Al8 O47 86.20(17) . . ?
O47 Al8 O32 172.79(16) . . ?
O31 Al9 O46 96.45(17) . . ?
O31 Al9 O49 91.84(16) . . ?
O31 Al9 O51 175.87(18) . . ?
O33 Al9 O31 85.35(16) . . ?
O33 Al9 O44 177.18(18) . . ?
O33 Al9 O46 91.29(16) . . ?
O33 Al9 O49 92.80(16) . . ?
O33 Al9 O51 93.41(16) . . ?
O44 Al9 O31 92.49(17) . . ?
O44 Al9 O46 87.14(17) . . ?
O44 Al9 O49 89.08(17) . . ?
O44 Al9 O51 88.86(16) . . ?
O46 Al9 O49 171.03(17) . . ?
O46 Al9 O51 87.52(17) . . ?
O51 Al9 O49 84.27(17) . . ?
F27 Al10 O29 92.60(14) . . ?
F27 Al10 O35 176.03(17) . . ?
F27 Al10 O41 90.42(15) . . ?
F27 Al10 O43 89.63(15) . 2_657 ?
F27 Al10 O50 88.01(15) . . ?
O29 Al10 O35 91.37(16) . . ?
O29 Al10 O41 90.27(17) . . ?
O29 Al10 O43 177.62(17) . 2_657 ?
O29 Al10 O50 93.47(17) . . ?
O35 Al10 O41 89.51(17) . . ?
O35 Al10 O43 86.40(17) . 2_657 ?
O35 Al10 O50 91.80(17) . . ?
O41 Al10 O43 90.53(18) . 2_657 ?
O41 Al10 O50 176.00(18) . . ?
O43 Al10 O50 85.79(17) 2_657 . ?
Al7 F26 Al7 130.9(3) 2_657 . ?
Al10 F27 Al10 131.3(3) 2_657 . ?
C31 O28 Al6 130.6(3) . . ?
Al10 O29 Al8 122.70(18) . . ?
C36 O29 Al8 112.1(3) . . ?
C36 O29 Al10 121.0(3) . . ?
Al8 O30 Al6 124.51(17) . . ?
C40 O30 Al6 122.5(3) . . ?
C40 O30 Al8 111.4(3) . . ?
Al7 O31 Al9 124.03(19) . . ?
C33 O31 Al7 120.0(3) . . ?
C33 O31 Al9 111.8(3) . . ?
C46 O32 Al8 126.9(4) . . ?
Al9 O33 Al6 125.19(18) . . ?
C44 O33 Al6 122.0(3) . . ?
C44 O33 Al9 111.5(3) . . ?
C48 O34 Al7 135.4(3) . . ?
C35 O35 Al10 128.4(4) . . ?
C31 O36 Al8 134.3(3) . . ?
C37 O37 Al7 134.8(4) . 2_657 ?
C34 O38 Al6 128.9(4) . . ?
C38 O39 Al6 134.5(3) . . ?
C35 O40 Al8 134.3(3) . . ?
C42 O41 Al10 132.8(4) . . ?
C32 O42 Al7 130.3(4) . . ?
C42 O43 Al10 135.2(4) . 2_657 ?
C32 O44 Al9 135.5(3) . . ?
C37 O45 Al7 133.0(3) . . ?
C41 O46 Al9 127.7(4) . . ?
C38 O47 Al8 129.5(4) . . ?
C41 O48 Al6 134.4(3) . . ?
C48 O49 Al9 128.0(4) . . ?
C46 O50 Al10 134.9(3) . . ?
C34 O51 Al9 134.5(3) . . ?
O28 C31 O36 124.5(5) . . ?
O28 C31 C39 118.0(5) . . ?
O36 C31 C39 117.6(4) . . ?
O42 C32 C54 116.5(5) . . ?
O44 C32 O42 123.7(5) . . ?
O44 C32 C54 119.8(5) . . ?
O31 C33 H33 108.5 . . ?
O31 C33 C44 105.1(4) . . ?
O31 C33 C45 111.3(4) . . ?
C44 C33 H33 108.5 . . ?
C44 C33 C45 114.8(5) . . ?
C45 C33 H33 108.5 . . ?
O38 C34 O51 125.1(5) . . ?
O38 C34 C55 116.5(5) . . ?
O51 C34 C55 118.4(5) . . ?
O35 C35 C52 117.4(5) . . ?
O40 C35 O35 124.4(5) . . ?
O40 C35 C52 118.2(5) . . ?
O29 C36 H36 108.7 . . ?
O29 C36 C40 105.2(4) . . ?
O29 C36 C43 110.8(4) . . ?
C40 C36 H36 108.7 . . ?
C40 C36 C43 114.7(4) . . ?
C43 C36 H36 108.7 . . ?
O37 C37 O45 125.5(5) . . ?
O37 C37 C49 117.7(5) . . ?
O45 C37 C49 116.8(5) . . ?
O39 C38 C51 118.5(5) . . ?
O47 C38 O39 124.7(5) . . ?
O47 C38 C51 116.6(5) . . ?
C31 C39 H39A 109.5 . . ?
C31 C39 H39B 109.5 . . ?
C31 C39 H39C 109.5 . . ?
H39A C39 H39B 109.5 . . ?
H39A C39 H39C 109.5 . . ?
H39B C39 H39C 109.5 . . ?
O30 C40 C36 106.7(4) . . ?
O30 C40 H40A 110.4 . . ?
O30 C40 H40B 110.4 . . ?
C36 C40 H40A 110.4 . . ?
C36 C40 H40B 110.4 . . ?
H40A C40 H40B 108.6 . . ?
O46 C41 C57 115.9(5) . . ?
O48 C41 O46 126.4(5) . . ?
O48 C41 C57 117.7(5) . . ?
O41 C42 C47 116.9(5) . . ?
O43 C42 O41 125.3(5) . . ?
O43 C42 C47 117.8(5) . . ?
C36 C43 H43A 109.3 . . ?
C36 C43 H43B 109.3 . . ?
H43A C43 H43B 107.9 . . ?
C56 C43 C36 111.7(5) . . ?
C56 C43 H43A 109.3 . . ?
C56 C43 H43B 109.3 . . ?
O33 C44 C33 107.0(4) . . ?
O33 C44 H44A 110.3 . . ?
O33 C44 H44B 110.3 . . ?
C33 C44 H44A 110.3 . . ?
C33 C44 H44B 110.3 . . ?
H44A C44 H44B 108.6 . . ?
C33 C45 H45A 109.2 . . ?
C33 C45 H45B 109.2 . . ?
H45A C45 H45B 107.9 . . ?
C53 C45 C33 111.9(5) . . ?
C53 C45 H45A 109.2 . . ?
C53 C45 H45B 109.2 . . ?
O32 C46 C50 117.2(5) . . ?
O50 C46 O32 126.0(5) . . ?
O50 C46 C50 116.8(5) . . ?
C42 C47 H47A 109.2 . . ?
C42 C47 H47B 109.9 . . ?
C42 C47 H47C 109.3 . . ?
H47A C47 H47B 109.5 . . ?
H47A C47 H47C 109.5 . . ?
H47B C47 H47C 109.5 . . ?
O34 C48 C58 117.4(5) . . ?
O49 C48 O34 125.8(5) . . ?
O49 C48 C58 116.8(5) . . ?
C37 C49 H49A 109.5 . . ?
C37 C49 H49B 109.5 . . ?
C37 C49 H49C 109.5 . . ?
H49A C49 H49B 109.5 . . ?
H49A C49 H49C 109.5 . . ?
H49B C49 H49C 109.5 . . ?
C46 C50 H50A 109.5 . . ?
C46 C50 H50B 109.5 . . ?
C46 C50 H50C 109.5 . . ?
H50A C50 H50B 109.5 . . ?
H50A C50 H50C 109.5 . . ?
H50B C50 H50C 109.5 . . ?
C38 C51 H51A 109.5 . . ?
C38 C51 H51B 109.5 . . ?
C38 C51 H51C 109.5 . . ?
H51A C51 H51B 109.5 . . ?
H51A C51 H51C 109.5 . . ?
H51B C51 H51C 109.5 . . ?
C35 C52 H52A 109.5 . . ?
C35 C52 H52B 109.5 . . ?
C35 C52 H52C 109.5 . . ?
H52A C52 H52B 109.5 . . ?
H52A C52 H52C 109.5 . . ?
H52B C52 H52C 109.5 . . ?
C45 C53 H53A 109.5 . . ?
C45 C53 H53B 109.5 . . ?
C45 C53 H53C 109.5 . . ?
H53A C53 H53B 109.5 . . ?
H53A C53 H53C 109.5 . . ?
H53B C53 H53C 109.5 . . ?
C32 C54 H54A 109.5 . . ?
C32 C54 H54B 109.5 . . ?
C32 C54 H54C 109.5 . . ?
H54A C54 H54B 109.5 . . ?
H54A C54 H54C 109.5 . . ?
H54B C54 H54C 109.5 . . ?
C34 C55 H55A 109.5 . . ?
C34 C55 H55B 109.5 . . ?
C34 C55 H55C 109.5 . . ?
H55A C55 H55B 109.5 . . ?
H55A C55 H55C 109.5 . . ?
H55B C55 H55C 109.5 . . ?
C43 C56 H56A 109.5 . . ?
C43 C56 H56B 109.5 . . ?
C43 C56 H56C 109.5 . . ?
H56A C56 H56B 109.5 . . ?
H56A C56 H56C 109.5 . . ?
H56B C56 H56C 109.5 . . ?
C41 C57 H57A 109.5 . . ?
C41 C57 H57B 109.5 . . ?
C41 C57 H57C 109.5 . . ?
H57A C57 H57B 109.5 . . ?
H57A C57 H57C 109.5 . . ?
H57B C57 H57C 109.5 . . ?
C48 C58 H58A 109.5 . . ?
C48 C58 H58B 109.5 . . ?
C48 C58 H58C 109.5 . . ?
H58A C58 H58B 109.5 . . ?
H58A C58 H58C 109.5 . . ?
H58B C58 H58C 109.5 . . ?

loop_
_geom_bond_atom_site_label_1
_geom_bond_atom_site_label_2
_geom_bond_distance
_geom_bond_site_symmetry_2
_geom_bond_publ_flag
Al6 O28 1.885(4) . ?
Al6 O30 1.865(4) . ?
Al6 O33 1.865(4) . ?
Al6 O38 1.875(4) . ?
Al6 O39 1.926(4) . ?
Al6 O48 1.917(4) . ?
Al7 F26 1.832(2) . ?
Al7 O31 1.861(4) . ?
Al7 O34 1.902(4) . ?
Al7 O37 1.899(4) 2_657 ?
Al7 O42 1.860(4) . ?
Al7 O45 1.886(4) . ?
Al8 O29 1.890(4) . ?
Al8 O30 1.855(3) . ?
Al8 O32 1.917(4) . ?
Al8 O36 1.902(4) . ?
Al8 O40 1.870(4) . ?
Al8 O47 1.905(4) . ?
Al9 O31 1.889(4) . ?
Al9 O33 1.854(3) . ?
Al9 O44 1.885(4) . ?
Al9 O46 1.899(4) . ?
Al9 O49 1.918(4) . ?
Al9 O51 1.912(4) . ?
Al10 F27 1.832(2) . ?
Al10 O29 1.856(4) . ?
Al10 O35 1.864(4) . ?
Al10 O41 1.892(4) . ?
Al10 O43 1.889(4) 2_657 ?
Al10 O50 1.908(4) . ?
O28 C31 1.248(6) . ?
O29 C36 1.440(6) . ?
O30 C40 1.435(5) . ?
O31 C33 1.445(6) . ?
O32 C46 1.255(6) . ?
O33 C44 1.437(6) . ?
O34 C48 1.260(7) . ?
O35 C35 1.272(6) . ?
O36 C31 1.269(6) . ?
O37 C37 1.254(6) . ?
O38 C34 1.256(7) . ?
O39 C38 1.271(7) . ?
O40 C35 1.259(7) . ?
O41 C42 1.268(6) . ?
O42 C32 1.276(6) . ?
O43 C42 1.257(6) . ?
O44 C32 1.259(7) . ?
O45 C37 1.266(6) . ?
O46 C41 1.267(6) . ?
O47 C38 1.257(6) . ?
O48 C41 1.254(7) . ?
O49 C48 1.258(7) . ?
O50 C46 1.256(7) . ?
O51 C34 1.262(7) . ?
C31 C39 1.494(7) . ?
C32 C54 1.473(8) . ?
C33 H33 0.9800 . ?
C33 C44 1.492(8) . ?
C33 C45 1.535(7) . ?
C34 C55 1.504(8) . ?
C35 C52 1.476(8) . ?
C36 H36 0.9800 . ?
C36 C40 1.506(8) . ?
C36 C43 1.535(7) . ?
C37 C49 1.490(8) . ?
C38 C51 1.486(8) . ?
C39 H39A 0.9600 . ?
C39 H39B 0.9600 . ?
C39 H39C 0.9600 . ?
C40 H40A 0.9700 . ?
C40 H40B 0.9700 . ?
C41 C57 1.509(8) . ?
C42 C47 1.496(8) . ?
C43 H43A 0.9700 . ?
C43 H43B 0.9700 . ?
C43 C56 1.533(8) . ?
C44 H44A 0.9700 . ?
C44 H44B 0.9700 . ?
C45 H45A 0.9700 . ?
C45 H45B 0.9700 . ?
C45 C53 1.516(8) . ?
C46 C50 1.504(8) . ?
C47 H47A 0.9598 . ?
C47 H47B 0.9600 . ?
C47 H47C 0.9599 . ?
C48 C58 1.499(8) . ?
C49 H49A 0.9600 . ?
C49 H49B 0.9600 . ?
C49 H49C 0.9600 . ?
C50 H50A 0.9600 . ?
C50 H50B 0.9600 . ?
C50 H50C 0.9600 . ?
C51 H51A 0.9600 . ?
C51 H51B 0.9600 . ?
C51 H51C 0.9600 . ?
C52 H52A 0.9600 . ?
C52 H52B 0.9600 . ?
C52 H52C 0.9600 . ?
C53 H53A 0.9600 . ?
C53 H53B 0.9600 . ?
C53 H53C 0.9600 . ?
C54 H54A 0.9600 . ?
C54 H54B 0.9600 . ?
C54 H54C 0.9600 . ?
C55 H55A 0.9600 . ?
C55 H55B 0.9600 . ?
C55 H55C 0.9600 . ?
C56 H56A 0.9600 . ?
C56 H56B 0.9600 . ?
C56 H56C 0.9600 . ?
C57 H57A 0.9600 . ?
C57 H57B 0.9600 . ?
C57 H57C 0.9600 . ?
C58 H58A 0.9600 . ?
C58 H58B 0.9600 . ?
C58 H58C 0.9600 . ?

loop_
_geom_torsion_atom_site_label_1
_geom_torsion_atom_site_label_2
_geom_torsion_atom_site_label_3
_geom_torsion_atom_site_label_4
_geom_torsion
_geom_torsion_site_symmetry_1
_geom_torsion_site_symmetry_2
_geom_torsion_site_symmetry_3
_geom_torsion_site_symmetry_4
_geom_torsion_publ_flag
Al6 O28 C31 O36 -12.4(8) . . . . ?
Al6 O28 C31 C39 165.2(4) . . . . ?
Al6 O30 C40 C36 126.9(3) . . . . ?
Al6 O33 C44 C33 129.0(3) . . . . ?
Al6 O38 C34 O51 -17.2(8) . . . . ?
Al6 O38 C34 C55 163.3(5) . . . . ?
Al6 O39 C38 O47 -19.9(8) . . . . ?
Al6 O39 C38 C51 164.1(5) . . . . ?
Al6 O48 C41 O46 -18.9(9) . . . . ?
Al6 O48 C41 C57 160.8(5) . . . . ?
Al7 O31 C33 C44 122.6(4) . . . . ?
Al7 O31 C33 C45 -112.6(4) . . . . ?
Al7 O34 C48 O49 -7.2(9) . . . . ?
Al7 O34 C48 C58 174.8(5) . . . . ?
Al7 O37 C37 O45 5.8(9) 2_657 . . . ?
Al7 O37 C37 C49 -173.3(4) 2_657 . . . ?
Al7 O42 C32 O44 -18.7(7) . . . . ?
Al7 O42 C32 C54 162.5(4) . . . . ?
Al7 O45 C37 O37 -5.8(9) . . . . ?
Al7 O45 C37 C49 173.3(4) . . . . ?
Al8 O29 C36 C40 -34.0(4) . . . . ?
Al8 O29 C36 C43 90.5(4) . . . . ?
Al8 O30 C40 C36 -39.5(4) . . . . ?
Al8 O32 C46 O50 -18.2(7) . . . . ?
Al8 O32 C46 C50 161.6(4) . . . . ?
Al8 O36 C31 O28 -15.0(8) . . . . ?
Al8 O36 C31 C39 167.4(4) . . . . ?
Al8 O40 C35 O35 -23.1(9) . . . . ?
Al8 O40 C35 C52 156.3(5) . . . . ?
Al8 O47 C38 O39 -6.3(7) . . . . ?
Al8 O47 C38 C51 169.9(4) . . . . ?
Al9 O31 C33 C44 -35.4(4) . . . . ?
Al9 O31 C33 C45 89.4(4) . . . . ?
Al9 O33 C44 C33 -38.5(4) . . . . ?
Al9 O44 C32 O42 -11.5(8) . . . . ?
Al9 O44 C32 C54 167.3(4) . . . . ?
Al9 O46 C41 O48 -8.9(8) . . . . ?
Al9 O46 C41 C57 171.4(5) . . . . ?
Al9 O49 C48 O34 -19.1(8) . . . . ?
Al9 O49 C48 C58 158.9(5) . . . . ?
Al9 O51 C34 O38 -13.8(9) . . . . ?
Al9 O51 C34 C55 165.7(5) . . . . ?
Al10 O29 C36 C40 123.8(3) . . . . ?
Al10 O29 C36 C43 -111.7(4) . . . . ?
Al10 O35 C35 O40 -12.3(8) . . . . ?
Al10 O35 C35 C52 168.2(5) . . . . ?
Al10 O41 C42 O43 -5.0(9) . . . . ?
Al10 O41 C42 C47 175.1(4) . . . . ?
Al10 O43 C42 O41 9.4(9) 2_657 . . . ?
Al10 O43 C42 C47 -170.8(4) 2_657 . . . ?
Al10 O50 C46 O32 -11.5(8) . . . . ?
Al10 O50 C46 C50 168.7(4) . . . . ?
F26 Al7 O31 Al9 126.6(2) . . . . ?
F26 Al7 O31 C33 -28.6(4) . . . . ?
F26 Al7 O45 C37 -15.2(5) . . . . ?
F27 Al10 O29 Al8 125.7(2) . . . . ?
F27 Al10 O29 C36 -29.7(3) . . . . ?
F27 Al10 O41 C42 -17.5(5) . . . . ?
O28 Al6 O30 Al8 -47.2(2) . . . . ?
O28 Al6 O30 C40 148.3(4) . . . . ?
O28 Al6 O33 Al9 126.0(2) . . . . ?
O28 Al6 O33 C44 -39.8(4) . . . . ?
O29 Al8 O30 Al6 -149.1(2) . . . . ?
O29 Al8 O30 C40 16.9(3) . . . . ?
O29 Al8 O40 C35 9.4(5) . . . . ?
O29 Al10 F27 Al10 136.72(12) . . . 2_657 ?
O29 Al10 O35 C35 44.6(5) . . . . ?
O29 Al10 O41 C42 -110.1(5) . . . . ?
O29 C36 C40 O30 46.2(5) . . . . ?
O29 C36 C43 C56 159.0(5) . . . . ?
O30 Al6 O28 C31 38.3(4) . . . . ?
O30 Al6 O33 Al9 -140.7(2) . . . . ?
O30 Al6 O33 C44 53.5(4) . . . . ?
O30 Al6 O38 C34 131.5(4) . . . . ?
O30 Al8 O29 Al10 -146.4(2) . . . . ?
O30 Al8 O29 C36 11.0(3) . . . . ?
O31 Al7 F26 Al7 136.15(13) . . . 2_657 ?
O31 Al7 O42 C32 44.6(4) . . . . ?
O31 Al7 O45 C37 -109.0(5) . . . . ?
O31 Al9 O33 Al6 -151.8(2) . . . . ?
O31 Al9 O33 C44 15.3(3) . . . . ?
O31 Al9 O44 C32 1.3(5) . . . . ?
O31 Al9 O46 C41 124.5(4) . . . . ?
O31 C33 C44 O33 46.5(5) . . . . ?
O31 C33 C45 C53 159.9(5) . . . . ?
O32 Al8 O29 Al10 -53.5(2) . . . . ?
O32 Al8 O29 C36 103.9(3) . . . . ?
O32 Al8 O30 Al6 119.0(2) . . . . ?
O32 Al8 O30 C40 -75.0(3) . . . . ?
O32 Al8 O40 C35 101.5(5) . . . . ?
O33 Al6 O28 C31 127.6(4) . . . . ?
O33 Al6 O30 Al8 -139.9(2) . . . . ?
O33 Al6 O30 C40 55.6(4) . . . . ?
O33 Al6 O38 C34 42.2(4) . . . . ?
O33 Al9 O31 Al7 -144.5(2) . . . . ?
O33 Al9 O31 C33 12.5(3) . . . . ?
O33 Al9 O46 C41 39.1(4) . . . . ?
O34 Al7 F26 Al7 -130.85(12) . . . 2_657 ?
O34 Al7 O31 Al9 37.9(3) . . . . ?
O34 Al7 O31 C33 -117.3(4) . . . . ?
O34 Al7 O42 C32 -48.6(4) . . . . ?
O35 Al10 O29 Al8 -54.4(2) . . . . ?
O35 Al10 O29 C36 150.2(3) . . . . ?
O35 Al10 O41 C42 158.5(5) . . . . ?
O36 Al8 O30 Al6 33.2(3) . . . . ?
O36 Al8 O30 C40 -160.8(3) . . . . ?
O36 Al8 O40 C35 -172.9(5) . . . . ?
O37 Al7 F26 Al7 -45.43(11) 2_657 . . 2_657 ?
O37 Al7 O42 C32 -133.9(4) 2_657 . . . ?
O37 Al7 O45 C37 74.2(5) 2_657 . . . ?
O38 Al6 O30 Al8 127.0(2) . . . . ?
O38 Al6 O30 C40 -37.5(4) . . . . ?
O38 Al6 O33 Al9 -48.4(2) . . . . ?
O38 Al6 O33 C44 145.8(4) . . . . ?
O39 Al6 O28 C31 -52.9(4) . . . . ?
O39 Al6 O30 Al8 41.5(2) . . . . ?
O39 Al6 O30 C40 -123.0(4) . . . . ?
O39 Al6 O38 C34 -137.4(4) . . . . ?
O40 Al8 O29 Al10 36.1(2) . . . . ?
O40 Al8 O29 C36 -166.5(3) . . . . ?
O41 Al10 F27 Al10 46.43(12) . . . 2_657 ?
O41 Al10 O29 Al8 -143.9(2) . . . . ?
O41 Al10 O29 C36 60.7(3) . . . . ?
O41 Al10 O35 C35 134.8(5) . . . . ?
O42 Al7 O31 Al9 -52.6(3) . . . . ?
O42 Al7 O31 C33 152.2(4) . . . . ?
O42 Al7 O45 C37 160.0(5) . . . . ?
O43 Al10 F27 Al10 -44.09(13) 2_657 . . 2_657 ?
O43 Al10 O35 C35 -134.6(5) 2_657 . . . ?
O43 Al10 O41 C42 72.2(5) 2_657 . . . ?
O44 Al9 O31 Al7 37.4(3) . . . . ?
O44 Al9 O31 C33 -165.7(3) . . . . ?
O44 Al9 O46 C41 -143.3(4) . . . . ?
O45 Al7 F26 Al7 45.79(12) . . . 2_657 ?
O45 Al7 O31 Al9 -142.6(2) . . . . ?
O45 Al7 O31 C33 62.2(4) . . . . ?
O45 Al7 O42 C32 134.9(4) . . . . ?
O46 Al9 O31 Al7 124.8(2) . . . . ?
O46 Al9 O31 C33 -78.3(3) . . . . ?
O46 Al9 O33 Al6 -55.5(2) . . . . ?
O46 Al9 O33 C44 111.6(3) . . . . ?
O46 Al9 O44 C32 -95.0(5) . . . . ?
O47 Al8 O29 Al10 122.5(2) . . . . ?
O47 Al8 O29 C36 -80.2(3) . . . . ?
O47 Al8 O30 Al6 -55.3(2) . . . . ?
O47 Al8 O30 C40 110.7(3) . . . . ?
O47 Al8 O40 C35 -84.3(5) . . . . ?
O48 Al6 O28 C31 -141.6(4) . . . . ?
O48 Al6 O33 Al9 40.4(2) . . . . ?
O48 Al6 O33 C44 -125.4(4) . . . . ?
O48 Al6 O38 C34 -48.7(4) . . . . ?
O49 Al9 O31 Al7 -51.8(3) . . . . ?
O49 Al9 O31 C33 105.2(3) . . . . ?
O49 Al9 O33 Al6 116.5(2) . . . . ?
O49 Al9 O33 C44 -76.4(3) . . . . ?
O49 Al9 O44 C32 93.1(5) . . . . ?
O50 Al10 F27 Al10 -129.89(12) . . . 2_657 ?
O50 Al10 O29 Al8 37.5(2) . . . . ?
O50 Al10 O29 C36 -117.9(3) . . . . ?
O50 Al10 O35 C35 -48.9(5) . . . . ?
O51 Al9 O33 Al6 32.1(3) . . . . ?
O51 Al9 O33 C44 -160.8(3) . . . . ?
O51 Al9 O44 C32 177.4(5) . . . . ?
O51 Al9 O46 C41 -54.3(4) . . . . ?
C40 C36 C43 C56 -82.2(6) . . . . ?
C43 C36 C40 O30 -75.8(5) . . . . ?
C44 C33 C45 C53 -81.0(6) . . . . ?
C45 C33 C44 O33 -76.0(5) . . . . ?

loop_
_platon_squeeze_void_nr
_platon_squeeze_void_average_x
_platon_squeeze_void_average_y
_platon_squeeze_void_average_z
_platon_squeeze_void_volume
_platon_squeeze_void_count_electrons
_platon_squeeze_void_content
1 0.000 0.412 0.500 347 92 ' '
2 0.500 0.912 0.500 347 92 ' '

loop_
_twin_individual_id
_twin_individual_mass_fraction_refined
1 0.773(4)
2 0.227(4)
